data_7713382
loop_
_publ_author_name
'Gioftsidou, Dimitra K.'
'Landrou, Georgios'
'Tzatza, Charikleia'
'Hatzidimitriou, Antonios'
'Orfanos, Emmanouil'
'Charalambidis, Georgios'
'Ladomenou, Kalliopi'
'Coutsolelos, Athanassios G.'
'Angaridis, Panagiotis A.'

_publ_section_title
;
 Light-induced hydrogen production from water using nickel(II) catalysts
 and N-doped carbon-dot photosensitizers: catalytic efficiency enhancement
 by increase of catalyst nuclearity.
;
_journal_name_full 'Dalton transactions (Cambridge, England : 2003)'
_journal_paper_doi 10.1039/d3dt01052j
_journal_year 2023
_chemical_formula_moiety 'C22 H12.00 F6 N6 Ni1 S2'
_chemical_formula_sum 'C22 H12 F6 N6 Ni S2'
_chemical_formula_weight 597.21
_space_group_IT_number 2
_space_group_name_Hall '-P 1'
_space_group_name_H-M_alt 'P -1'
_symmetry_cell_setting triclinic
_symmetry_space_group_name_H-M 'P -1'
_atom_sites_solution_hydrogens difmap
_atom_sites_solution_primary other
_audit_update_record
;
2022-11-08 deposited with the CCDC.	2023-06-23 downloaded from the CCDC.
;
_cell_angle_alpha 81.942(5)
_cell_angle_beta 85.590(5)
_cell_angle_gamma 70.476(5)
_cell_formula_units_Z 2
_cell_length_a 7.2900(13)
_cell_length_b 10.3529(17)
_cell_length_c 16.582(3)
_cell_measurement_reflns_used 174
_cell_measurement_temperature 295
_cell_measurement_theta_max 20
_cell_measurement_theta_min 10
_cell_volume 1167.3(4)
_computing_cell_refinement 'Apex2 (Bruker AXS, 2006)'
_computing_data_collection 'Apex2 (Bruker AXS, 2006)'
_computing_data_reduction 'Apex2 (Bruker AXS, 2006)'
_computing_molecular_graphics 'CAMERON (Watkin et al., 1996)'
_computing_publication_material 'CRYSTALS (Betteridge et al., 2003)'
_computing_structure_refinement 'CRYSTALS (Betteridge et al., 2003)'
_computing_structure_solution 'Superflip (Palatinus & Chapuis, 2007)'
_diffrn_ambient_temperature 295
_diffrn_measured_fraction_theta_full 0.987
_diffrn_measured_fraction_theta_max 0.961
_diffrn_measurement_device Area
_diffrn_measurement_device_type 'Bruker Kappa Apex2'
_diffrn_measurement_method '\f & \w scans'
_diffrn_radiation_monochromator graphite
_diffrn_radiation_type 'Mo K\a'
_diffrn_radiation_wavelength 0.71073
_diffrn_reflns_av_R_equivalents 0.012
_diffrn_reflns_limit_h_max 8
_diffrn_reflns_limit_h_min -8
_diffrn_reflns_limit_k_max 12
_diffrn_reflns_limit_k_min -12
_diffrn_reflns_limit_l_max 20
_diffrn_reflns_limit_l_min -20
_diffrn_reflns_number 20794
_diffrn_reflns_theta_full 25.204
_diffrn_reflns_theta_max 26.255
_diffrn_reflns_theta_min 2.103
_diffrn_standards_number 0
_exptl_absorpt_coefficient_mu 1.083
_exptl_absorpt_correction_T_max 0.96
_exptl_absorpt_correction_T_min 0.81
_exptl_absorpt_correction_type numerical
_exptl_absorpt_process_details
; 
 Analytical Absorption (De Meulenaer & Tompa, 1965) 
;
_exptl_crystal_colour green
_exptl_crystal_density_diffrn 1.699
_exptl_crystal_density_method 'not measured'
_exptl_crystal_description plate
_exptl_crystal_F_000 599.999
_exptl_crystal_size_max 0.190
_exptl_crystal_size_mid 0.180
_exptl_crystal_size_min 0.040
_refine_diff_density_max 0.69
_refine_diff_density_min -0.77
_refine_ls_extinction_method None
_refine_ls_goodness_of_fit_ref 0.9999
_refine_ls_hydrogen_treatment constr
_refine_ls_matrix_type full
_refine_ls_number_parameters 334
_refine_ls_number_reflns 3781
_refine_ls_number_restraints 0
_refine_ls_R_factor_all 0.0536
_refine_ls_R_factor_gt 0.0442
_refine_ls_shift/su_max 0.0003218
_refine_ls_shift/su_mean 0.0000128
_refine_ls_structure_factor_coef Fsqd
_refine_ls_weighting_details
;
 Method, part 1, Chebychev polynomial, (Watkin, 1994, Prince, 1982) 
 [weight] = 1.0/[A~0~*T~0~(x)+A~1~*T~1~(x) ... +A~n-1~]*T~n-1~(x)] 
 where A~i~ are the Chebychev coefficients listed below and x= Fcalc/Fmax 
 Method = Robust Weighting (Prince, 1982) 
 W = [weight] * [1-(deltaF/6*sigmaF)^2^]^2^ 
 A~i~ are: 
 2.47 3.01 1.05 
;
_refine_ls_weighting_scheme calc
_refine_ls_wR_factor_all 0.0831
_refine_ls_wR_factor_gt 0.0824
_refine_ls_wR_factor_ref 0.0824
_reflns_limit_h_max 8
_reflns_limit_h_min -8
_reflns_limit_k_max 12
_reflns_limit_k_min -12
_reflns_limit_l_max 20
_reflns_limit_l_min 0
_reflns_number_gt 3781
_reflns_number_total 4524
_reflns_threshold_expression I>2.0\s(I)
_oxford_diffrn_Wilson_B_factor 2.76
_oxford_diffrn_Wilson_scale 74.27
_oxford_refine_ls_r_factor_ref 0.0442
_oxford_refine_ls_scale 0.17734(8)
_oxford_reflns_number_all 4508
_oxford_reflns_threshold_expression_ref I>2.0\s(I)
_cod_data_source_file d3dt01052j2.cif
_cod_data_source_block I_CCDC1
_cod_depositor_comments
;
The following automatic conversions were performed:

data item '_atom_sites_solution_primary' value 'Other' was changed to
'other' in accordance with the
/home/data/users/saulius/crontab/automatic-downloads/rss-feeds/RSC/lib/dictionaries/cif_core.dic
dictionary named 'cif_core.dic' version 2.4.2 last updated on
2011-04-26.

Automatic conversion script
Id: cif_fix_values 8170 2020-07-09 18:12:32Z antanas 
;
_cod_original_sg_symbol_H-M 'P -1 '
_cod_original_formula_sum 'C22 H12.00 F6 N6 Ni1 S2'
_cod_database_code 7713382

loop_
_symmetry_equiv_pos_as_xyz
x,y,z
-x,-y,-z

loop_
_atom_site_label
_atom_site_type_symbol
_atom_site_fract_x
_atom_site_fract_y
_atom_site_fract_z
_atom_site_U_iso_or_equiv
_atom_site_occupancy
_atom_site_adp_type
_atom_site_refinement_flags_posn
_atom_site_refinement_flags_adp
_atom_site_refinement_flags_occupancy
_atom_site_disorder_assembly
_atom_site_disorder_group
_atom_site_attached_hydrogens
Ni1 Ni 0.29880(6) 0.38345(4) 0.30303(3) 0.0320 1.0000 Uani . . . . . .
S1 S 0.06029(12) 0.62313(9) 0.28647(6) 0.0355 1.0000 Uani . . . . . .
S2 S 0.05294(13) 0.26324(9) 0.32038(5) 0.0375 1.0000 Uani . . . . . .
N1 N 0.4285(4) 0.5257(3) 0.25014(18) 0.0363 1.0000 Uani . . . . . .
N2 N 0.2829(4) 0.7648(3) 0.2055(2) 0.0428 1.0000 Uani . . . . . .
N3 N 0.2261(4) 0.3453(3) 0.19184(18) 0.0372 1.0000 Uani . . . . . .
N4 N -0.0277(4) 0.2599(3) 0.16542(19) 0.0436 1.0000 Uani . . . . . .
N5 N 0.5417(4) 0.2044(3) 0.31615(18) 0.0359 1.0000 Uani . . . . . .
N6 N 0.3525(4) 0.3778(3) 0.42426(17) 0.0330 1.0000 Uani . . . . . .
C1 C 0.2715(5) 0.6456(3) 0.2440(2) 0.0365 1.0000 Uani . . . . . .
C2 C 0.5990(5) 0.5323(4) 0.2207(2) 0.0408 1.0000 Uani . . . . . .
C3 C 0.6226(6) 0.6524(4) 0.1816(2) 0.0443 1.0000 Uani . . . . . .
C4 C 0.4493(6) 0.7704(4) 0.1742(2) 0.0444 1.0000 Uani . . . . . .
C5 C 0.4526(7) 0.9022(5) 0.1335(3) 0.0620 1.0000 Uani . . . . . .
C6 C 0.0851(5) 0.2883(4) 0.2167(2) 0.0382 1.0000 Uani . . . . . .
C7 C 0.2584(5) 0.3690(4) 0.1134(2) 0.0433 1.0000 Uani . . . . . .
C8 C 0.1664(6) 0.3364(4) 0.0573(3) 0.0508 1.0000 Uani . . . . . .
C9 C 0.0150(6) 0.2850(4) 0.0872(3) 0.0510 1.0000 Uani . . . . . .
C10 C -0.1108(7) 0.2521(6) 0.0299(3) 0.0650 1.0000 Uani . . . . . .
C11 C 0.6273(6) 0.1276(4) 0.2712(2) 0.0432 1.0000 Uani . . . . . .
C12 C 0.7928(5) -0.0007(4) 0.2844(2) 0.0408 1.0000 Uani . . . . . .
C13 C 0.8330(5) -0.0430(4) 0.3644(2) 0.0402 1.0000 Uani . . . . . .
C14 C 0.7330(5) 0.0377(4) 0.4256(2) 0.0382 1.0000 Uani . . . . . .
C15 C 0.7622(5) 0.0055(4) 0.5107(2) 0.0397 1.0000 Uani . . . . . .
C16 C 0.6672(5) 0.0873(4) 0.5631(2) 0.0409 1.0000 Uani . . . . . .
C17 C 0.5247(5) 0.2219(4) 0.5394(2) 0.0380 1.0000 Uani . . . . . .
C18 C 0.4225(5) 0.3158(4) 0.5897(2) 0.0420 1.0000 Uani . . . . . .
C19 C 0.2891(5) 0.4397(4) 0.5608(2) 0.0402 1.0000 Uani . . . . . .
C20 C 0.2553(5) 0.4696(4) 0.4769(2) 0.0375 1.0000 Uani . . . . . .
C21 C 0.5897(5) 0.1654(3) 0.3990(2) 0.0336 1.0000 Uani . . . . . .
C22 C 0.4849(5) 0.2563(3) 0.4559(2) 0.0334 1.0000 Uani . . . . . .
F1 F 0.3511(4) 0.9423(3) 0.06796(18) 0.0759 1.0000 Uani . . . . . .
F2 F 0.3802(4) 1.0027(3) 0.17877(19) 0.0729 1.0000 Uani . . . . . .
F3 F 0.6344(4) 0.9056(3) 0.11283(18) 0.0714 1.0000 Uani . . . . . .
F4 F -0.1303(5) 0.1327(3) 0.05106(19) 0.0797 1.0000 Uani . . . . . .
F5 F -0.2843(4) 0.3482(3) 0.02876(18) 0.0796 1.0000 Uani . . . . . .
F6 F -0.0494(4) 0.2608(3) -0.04602(18) 0.0789 1.0000 Uani . . . . . .
H71 H 0.3548 0.4085 0.0964 0.0460 1.0000 Uiso R . . . . .
H81 H 0.1965 0.3471 0.0017 0.0479 1.0000 Uiso R . . . . .
H31 H 0.7423 0.6596 0.1627 0.0460 1.0000 Uiso R . . . . .
H21 H 0.7066 0.4527 0.2259 0.0450 1.0000 Uiso R . . . . .
H201 H 0.1656 0.5538 0.4575 0.0419 1.0000 Uiso R . . . . .
H191 H 0.2225 0.5033 0.5962 0.0420 1.0000 Uiso R . . . . .
H181 H 0.4424 0.2956 0.6457 0.0420 1.0000 Uiso R . . . . .
H111 H 0.5929 0.1541 0.2171 0.0420 1.0000 Uiso R . . . . .
H121 H 0.8630 -0.0504 0.2430 0.0419 1.0000 Uiso R . . . . .
H131 H 0.9273 -0.1279 0.3787 0.0420 1.0000 Uiso R . . . . .
H151 H 0.8504 -0.0800 0.5289 0.0421 1.0000 Uiso R . . . . .
H161 H 0.6930 0.0605 0.6181 0.0420 1.0000 Uiso R . . . . .

loop_
_atom_site_aniso_label
_atom_site_aniso_U_11
_atom_site_aniso_U_22
_atom_site_aniso_U_33
_atom_site_aniso_U_23
_atom_site_aniso_U_13
_atom_site_aniso_U_12
Ni1 0.0287(2) 0.0295(2) 0.0368(2) -0.00522(17) -0.00045(17) -0.00777(17)
S1 0.0270(4) 0.0301(4) 0.0476(5) -0.0028(4) 0.0020(4) -0.0085(3)
S2 0.0360(4) 0.0395(5) 0.0372(5) -0.0030(4) -0.0018(4) -0.0132(4)
N1 0.0292(14) 0.0343(15) 0.0418(16) -0.0050(12) -0.0013(12) -0.0056(12)
N2 0.0399(17) 0.0387(17) 0.0498(19) -0.0023(14) -0.0021(14) -0.0141(14)
N3 0.0323(15) 0.0408(16) 0.0392(17) -0.0069(13) -0.0018(12) -0.0120(13)
N4 0.0402(17) 0.0499(19) 0.0425(18) -0.0088(14) -0.0069(14) -0.0144(14)
N5 0.0292(14) 0.0352(15) 0.0411(16) -0.0031(13) -0.0023(12) -0.0081(12)
N6 0.0305(14) 0.0336(15) 0.0375(16) -0.0052(12) -0.0017(12) -0.0133(12)
C1 0.0328(18) 0.0319(17) 0.044(2) -0.0050(15) -0.0016(15) -0.0101(14)
C2 0.0354(19) 0.043(2) 0.044(2) -0.0030(16) -0.0021(16) -0.0136(16)
C3 0.040(2) 0.046(2) 0.047(2) -0.0062(17) 0.0008(16) -0.0142(17)
C4 0.043(2) 0.043(2) 0.047(2) -0.0021(17) -0.0034(17) -0.0138(17)
C5 0.060(3) 0.054(3) 0.070(3) 0.003(2) -0.001(2) -0.020(2)
C6 0.0360(18) 0.0386(19) 0.041(2) -0.0089(15) -0.0024(15) -0.0114(15)
C7 0.040(2) 0.046(2) 0.044(2) -0.0062(17) -0.0032(17) -0.0142(17)
C8 0.048(2) 0.057(2) 0.045(2) -0.0087(19) -0.0045(18) -0.0124(19)
C9 0.045(2) 0.052(2) 0.051(2) -0.0111(19) -0.0070(18) -0.0073(19)
C10 0.060(3) 0.075(3) 0.056(3) -0.012(2) -0.011(2) -0.014(3)
C11 0.047(2) 0.0303(18) 0.053(2) -0.0085(17) -0.0167(18) -0.0092(16)
C12 0.0385(19) 0.0301(18) 0.053(2) -0.0042(16) -0.0033(16) -0.0101(15)
C13 0.0347(18) 0.0345(19) 0.051(2) -0.0076(16) -0.0069(16) -0.0091(15)
C14 0.0307(17) 0.0379(19) 0.047(2) -0.0063(16) -0.0028(15) -0.0118(15)
C15 0.0323(18) 0.0385(19) 0.048(2) -0.0016(16) -0.0050(16) -0.0121(15)
C16 0.0363(19) 0.046(2) 0.041(2) 0.0007(16) -0.0066(15) -0.0153(16)
C17 0.0326(17) 0.042(2) 0.042(2) -0.0045(16) -0.0017(15) -0.0153(15)
C18 0.0387(19) 0.048(2) 0.042(2) -0.0053(17) -0.0018(16) -0.0169(17)
C19 0.0367(19) 0.044(2) 0.043(2) -0.0128(16) 0.0023(16) -0.0149(16)
C20 0.0314(17) 0.0389(19) 0.043(2) -0.0094(16) 0.0010(15) -0.0108(15)
C21 0.0281(16) 0.0338(17) 0.0402(19) -0.0030(14) -0.0033(14) -0.0120(14)
C22 0.0318(17) 0.0326(17) 0.0398(19) -0.0032(14) -0.0032(14) -0.0157(14)
F1 0.084(2) 0.0654(18) 0.0777(19) 0.0102(15) -0.0117(16) -0.0289(15)
F2 0.0715(18) 0.0531(16) 0.088(2) -0.0007(14) 0.0025(15) -0.0162(13)
F3 0.0638(17) 0.0614(16) 0.0849(19) 0.0066(14) 0.0061(14) -0.0233(13)
F4 0.086(2) 0.081(2) 0.077(2) -0.0166(16) -0.0217(16) -0.0266(17)
F5 0.0632(17) 0.093(2) 0.078(2) -0.0163(16) -0.0161(15) -0.0143(16)
F6 0.0729(19) 0.104(2) 0.0623(18) -0.0209(16) -0.0108(15) -0.0256(17)

loop_
_atom_type_symbol
_atom_type_scat_dispersion_real
_atom_type_scat_dispersion_imag
_atom_type_scat_Cromer_Mann_a1
_atom_type_scat_Cromer_Mann_b1
_atom_type_scat_Cromer_Mann_a2
_atom_type_scat_Cromer_Mann_b2
_atom_type_scat_Cromer_Mann_a3
_atom_type_scat_Cromer_Mann_b3
_atom_type_scat_Cromer_Mann_a4
_atom_type_scat_Cromer_Mann_b4
_atom_type_scat_Cromer_Mann_c
_atom_type_scat_source
C 0.0033 0.0016 2.3100 20.8439 1.0200 10.2075 1.5886 0.5687 0.8650 51.6512 0.2156 'International Tables Vol C 4.2.6.8 and 6.1.1.4'
H 0.0000 0.0000 0.4930 10.5109 0.3229 26.1257 0.1402 3.1424 0.0408 57.7998 0.0030 'International Tables Vol C 4.2.6.8 and 6.1.1.4'
N 0.0061 0.0033 12.2126 0.0057 3.1322 9.8933 2.0125 28.9975 1.1663 0.5826 -11.5290 'International Tables Vol C 4.2.6.8 and 6.1.1.4'
O 0.0106 0.0060 3.0485 13.2771 2.2868 5.7011 1.5463 0.3239 0.8670 32.9089 0.2508 'International Tables Vol C 4.2.6.8 and 6.1.1.4'
F 0.0171 0.0103 3.5392 10.2825 2.6412 4.2944 1.5170 0.2615 1.0243 26.1476 0.2776 'International Tables Vol C 4.2.6.8 and 6.1.1.4'
S 0.1246 0.1234 6.9053 1.4679 5.2034 22.2151 1.4379 0.2536 1.5863 56.1720 0.8669 'International Tables Vol C 4.2.6.8 and 6.1.1.4'
Ni 0.3393 1.1124 12.8376 3.8785 7.2920 0.2565 4.4438 12.1763 2.3800 66.3421 1.0341 'International Tables Vol C 4.2.6.8 and 6.1.1.4'
Cu 0.3201 1.2651 13.3380 3.5828 7.1676 0.2470 5.6158 11.3966 1.6735 64.8126 1.1910 'International Tables Vol C 4.2.6.8 and 6.1.1.4'

loop_
_geom_angle_atom_site_label_1
_geom_angle_site_symmetry_1
_geom_angle_atom_site_label_2
_geom_angle_site_symmetry_2
_geom_angle_atom_site_label_3
_geom_angle_site_symmetry_3
_geom_angle
_geom_angle_publ_flag
S1 . Ni1 . S2 . 96.17(3) yes
S1 . Ni1 . N1 . 68.26(8) yes
S2 . Ni1 . N1 . 156.44(8) yes
S1 . Ni1 . N3 . 91.44(8) yes
S2 . Ni1 . N3 . 68.23(8) yes
N1 . Ni1 . N3 . 93.74(12) yes
S1 . Ni1 . N5 . 167.89(8) yes
S2 . Ni1 . N5 . 95.90(8) yes
N1 . Ni1 . N5 . 100.56(11) yes
N3 . Ni1 . N5 . 94.02(12) yes
S1 . Ni1 . N6 . 96.61(8) yes
S2 . Ni1 . N6 . 98.98(8) yes
N1 . Ni1 . N6 . 100.28(11) yes
N3 . Ni1 . N6 . 165.64(11) yes
N5 . Ni1 . N6 . 80.44(11) yes
Ni1 . S1 . C1 . 77.10(12) yes
Ni1 . S2 . C6 . 77.25(12) yes
Ni1 . N1 . C1 . 101.4(2) yes
Ni1 . N1 . C2 . 140.6(2) yes
C1 . N1 . C2 . 117.9(3) yes
C1 . N2 . C4 . 119.3(3) yes
Ni1 . N3 . C6 . 100.5(2) yes
Ni1 . N3 . C7 . 141.6(3) yes
C6 . N3 . C7 . 117.5(3) yes
C6 . N4 . C9 . 115.0(3) yes
Ni1 . N5 . C11 . 132.6(3) yes
Ni1 . N5 . C21 . 110.5(2) yes
C11 . N5 . C21 . 116.4(3) yes
Ni1 . N6 . C20 . 128.1(2) yes
Ni1 . N6 . C22 . 113.5(2) yes
C20 . N6 . C22 . 117.7(3) yes
S1 . C1 . N1 . 113.1(3) yes
S1 . C1 . N2 . 124.1(3) yes
N1 . C1 . N2 . 122.7(3) yes
N1 . C2 . C3 . 122.5(4) yes
N1 . C2 . H21 . 118.7 no
C3 . C2 . H21 . 118.8 no
C2 . C3 . C4 . 115.7(4) yes
C2 . C3 . H31 . 123.5 no
C4 . C3 . H31 . 120.8 no
C3 . C4 . N2 . 121.8(4) yes
C3 . C4 . C5 . 121.5(4) yes
N2 . C4 . C5 . 116.7(4) yes
C4 . C5 . F1 . 113.1(4) yes
C4 . C5 . F2 . 113.2(4) yes
F1 . C5 . F2 . 104.9(4) yes
C4 . C5 . F3 . 113.5(4) yes
F1 . C5 . F3 . 107.7(4) yes
F2 . C5 . F3 . 103.8(4) yes
S2 . C6 . N3 . 113.8(3) yes
S2 . C6 . N4 . 122.2(3) yes
N3 . C6 . N4 . 124.0(3) yes
N3 . C7 . C8 . 123.9(4) yes
N3 . C7 . H71 . 117.4 no
C8 . C7 . H71 . 118.7 no
C7 . C8 . C9 . 115.4(4) yes
C7 . C8 . H81 . 123.5 no
C9 . C8 . H81 . 121.0 no
C8 . C9 . N4 . 124.0(4) yes
C8 . C9 . C10 . 121.2(4) yes
N4 . C9 . C10 . 114.8(4) yes
C9 . C10 . F4 . 112.5(4) yes
C9 . C10 . F5 . 108.7(4) yes
F4 . C10 . F5 . 109.3(4) yes
C9 . C10 . F6 . 113.3(4) yes
F4 . C10 . F6 . 109.4(4) yes
F5 . C10 . F6 . 103.2(4) yes
N5 . C11 . C12 . 130.5(4) yes
N5 . C11 . H111 . 115.4 no
C12 . C11 . H111 . 113.9 no
C11 . C12 . C13 . 113.2(3) yes
C11 . C12 . H121 . 124.4 no
C13 . C12 . H121 . 122.4 no
C12 . C13 . C14 . 121.5(3) yes
C12 . C13 . H131 . 118.9 no
C14 . C13 . H131 . 119.6 no
C13 . C14 . C15 . 126.8(3) yes
C13 . C14 . C21 . 116.2(3) yes
C15 . C14 . C21 . 117.0(3) yes
C14 . C15 . C16 . 123.0(3) yes
C14 . C15 . H151 . 117.5 no
C16 . C15 . H151 . 119.5 no
C15 . C16 . C17 . 122.7(4) yes
C15 . C16 . H161 . 119.0 no
C17 . C16 . H161 . 118.3 no
C16 . C17 . C18 . 126.7(3) yes
C16 . C17 . C22 . 116.5(3) yes
C18 . C17 . C22 . 116.8(3) yes
C17 . C18 . C19 . 121.9(4) yes
C17 . C18 . H181 . 119.4 no
C19 . C18 . H181 . 118.8 no
C18 . C19 . C20 . 119.2(3) yes
C18 . C19 . H191 . 120.5 no
C20 . C19 . H191 . 120.3 no
C19 . C20 . N6 . 121.0(3) yes
C19 . C20 . H201 . 118.9 no
N6 . C20 . H201 . 120.1 no
C14 . C21 . N5 . 121.6(3) yes
C14 . C21 . C22 . 120.6(3) yes
N5 . C21 . C22 . 117.8(3) yes
C21 . C22 . C17 . 120.2(3) yes
C21 . C22 . N6 . 116.3(3) yes
C17 . C22 . N6 . 123.4(3) yes

loop_
_geom_bond_atom_site_label_1
_geom_bond_site_symmetry_1
_geom_bond_atom_site_label_2
_geom_bond_site_symmetry_2
_geom_bond_distance
_geom_bond_publ_flag
Ni1 . S1 . 2.5009(10) yes
Ni1 . S2 . 2.4810(10) yes
Ni1 . N1 . 2.067(3) yes
Ni1 . N3 . 2.081(3) yes
Ni1 . N5 . 2.091(3) yes
Ni1 . N6 . 2.067(3) yes
S1 . C1 . 1.717(4) yes
S2 . C6 . 1.712(4) yes
N1 . C1 . 1.376(4) yes
N1 . C2 . 1.320(4) yes
N2 . C1 . 1.334(5) yes
N2 . C4 . 1.298(5) yes
N3 . C6 . 1.360(5) yes
N3 . C7 . 1.307(5) yes
N4 . C6 . 1.351(5) yes
N4 . C9 . 1.320(5) yes
N5 . C11 . 1.157(5) yes
N5 . C21 . 1.413(4) yes
N6 . C20 . 1.362(4) yes
N6 . C22 . 1.368(4) yes
C2 . C3 . 1.376(5) yes
C2 . H21 . 0.928 no
C3 . C4 . 1.433(5) yes
C3 . H31 . 0.927 no
C4 . C5 . 1.443(6) yes
C5 . F1 . 1.302(5) yes
C5 . F2 . 1.310(6) yes
C5 . F3 . 1.353(5) yes
C7 . C8 . 1.328(5) yes
C7 . H71 . 0.933 no
C8 . C9 . 1.407(6) yes
C8 . H81 . 0.933 no
C9 . C10 . 1.515(6) yes
C10 . F4 . 1.288(6) yes
C10 . F5 . 1.322(5) yes
C10 . F6 . 1.305(6) yes
C11 . C12 . 1.468(5) yes
C11 . H111 . 0.929 no
C12 . C13 . 1.359(5) yes
C12 . H121 . 0.931 no
C13 . C14 . 1.406(5) yes
C13 . H131 . 0.929 no
C14 . C15 . 1.419(5) yes
C14 . C21 . 1.421(5) yes
C15 . C16 . 1.293(5) yes
C15 . H151 . 0.929 no
C16 . C17 . 1.455(5) yes
C16 . H161 . 0.931 no
C17 . C18 . 1.358(5) yes
C17 . C22 . 1.407(5) yes
C18 . C19 . 1.374(5) yes
C18 . H181 . 0.934 no
C19 . C20 . 1.405(5) yes
C19 . H191 . 0.930 no
C20 . H201 . 0.929 no
C21 . C22 . 1.420(5) yes

loop_
_geom_hbond_atom_site_label_D
_geom_hbond_site_symmetry_D
_geom_hbond_atom_site_label_H
_geom_hbond_site_symmetry_H
_geom_hbond_atom_site_label_A
_geom_hbond_site_symmetry_A
_geom_hbond_angle_DHA
_geom_hbond_distance_DH
_geom_hbond_distance_HA
_geom_hbond_distance_DA
_geom_hbond_publ_flag
C2 . H21 . N4 1_655 151 0.93 2.53 3.378(6) yes
